data_1503928
loop_
_publ_author_name
'Schneider, Tobias F.'
'Kaschel, Johannes'
'Dittrich, Birger'
'Werz, Daniel B.'

_publ_contact_author
;
Dittrich, Birger, Institute for inorganic chemistry, 
Georg-August-University Goettingen, Tammannstr. 4,
D-37077 Goettingen, Germany.
;
_publ_section_title
;
 anti-Oligoannelated THF moieties: synthesis via push-pull-substituted
 cyclopropanes.
;
_journal_issue 11
_journal_name_full 'Organic letters'
_journal_page_first 2317
_journal_page_last 2320
_journal_paper_doi 10.1021/ol900694m
_journal_volume 11
_journal_year 2009
_chemical_absolute_configuration ad
_chemical_compound_source synthesis
_chemical_formula_moiety 'C12 H12 O5'
_chemical_formula_sum 'C12 H12 O5'
_chemical_formula_weight 236.224
_chemical_name_common all-anti-Pentatetrahydrofuran
_chemical_name_systematic all-anti-2,3,4-5-Tetrakis(tetrahydrofuro)furan
_space_group_IT_number 20
_symmetry_cell_setting orthorhombic
_symmetry_Int_Tables_number 20
_symmetry_space_group_name_Hall 'C 2c 2'
_symmetry_space_group_name_H-M 'C 2 2 21'
_atom_sites_solution_primary direct
_atom_sites_solution_secondary difmap
_audit_conform_dict_location ftp://ftp.iucr.org/pub/cif_core.dic
_audit_conform_dict_name cif_core.dic
_audit_conform_dict_version 2.2
_audit_creation_date 2009-02-15T05:22:52-00:00
_audit_creation_method 'XD routine XDCIF'
_cell_angle_alpha 90.0
_cell_angle_beta 90.0
_cell_angle_gamma 90.0
_cell_formula_units_Z 4.0
_cell_length_a 6.1208(7)
_cell_length_b 9.984(2)
_cell_length_c 17.437(2)
_cell_measurement_reflns_used 4089
_cell_measurement_temperature 100(2)
_cell_measurement_theta_max 29.6
_cell_measurement_theta_min 3.90
_cell_volume 1065.6(3)
_computing_molecular_graphics 'Koritsanszky et al, (2003)'
_computing_publication_material 'Koritsanszky et al, (2003)'
_computing_structure_refinement 'Koritsanszky et al, (2003)'
_diffrn_ambient_temperature 100(2)
_diffrn_measured_fraction_theta_full 0.99
_diffrn_measured_fraction_theta_max 0.99
_diffrn_measurement_device_type 'BRUKER AXS APEX II'
_diffrn_measurement_method '\w scans'
_diffrn_orient_matrix_UB_11 0.0224647
_diffrn_orient_matrix_UB_12 0.0032969
_diffrn_orient_matrix_UB_13 -0.0567727
_diffrn_orient_matrix_UB_21 -0.1479340
_diffrn_orient_matrix_UB_22 0.0409985
_diffrn_orient_matrix_UB_23 -0.0064322
_diffrn_orient_matrix_UB_31 0.0655977
_diffrn_orient_matrix_UB_32 0.0913295
_diffrn_orient_matrix_UB_33 0.0049369
_diffrn_radiation_monochromator 'mirror optics'
_diffrn_radiation_source 'INCOATEC microsource'
_diffrn_radiation_type MoK\a
_diffrn_radiation_wavelength 0.71070
_diffrn_reflns_av_R_equivalents 0.0514
_diffrn_reflns_av_sigmaI/netI 0.0415
_diffrn_reflns_limit_h_max 8
_diffrn_reflns_limit_h_min -8
_diffrn_reflns_limit_k_max 13
_diffrn_reflns_limit_k_min 0
_diffrn_reflns_limit_l_max 24
_diffrn_reflns_limit_l_min 0
_diffrn_reflns_number 1507
_diffrn_reflns_theta_full 29.5
_diffrn_reflns_theta_max 29.63
_diffrn_reflns_theta_min 3.90
_exptl_absorpt_coefficient_mu 0.116
_exptl_absorpt_correction_T_max 0.9980
_exptl_absorpt_correction_T_min 0.8561
_exptl_absorpt_correction_type empirical
_exptl_absorpt_process_details
;
SADABS version 2007/5, Bruker AXS, 2007.
;
_exptl_crystal_colour colorless
_exptl_crystal_density_diffrn 1.472
_exptl_crystal_description plate
_exptl_crystal_F_000 496.0
_exptl_crystal_size_max 0.17
_exptl_crystal_size_mid 0.15
_exptl_crystal_size_min 0.02
_refine_diff_density_max 0.245
_refine_diff_density_min -0.172
_refine_diff_density_rms 0.044
_refine_ls_abs_structure_details
;Flack H D (1983), Acta Cryst. A39, 876-881.
Dittrich, B. D., Strumpel, M., Schaefer, M., Spackman, M. A., Koritsanszky, T., 
Acta Cryst. A62, 217-223.
;
_refine_ls_abs_structure_Flack 0.0(12)
_refine_ls_extinction_method none
_refine_ls_goodness_of_fit_ref 1.6922
_refine_ls_hydrogen_treatment constr
_refine_ls_matrix_type full
_refine_ls_number_parameters 96
_refine_ls_number_reflns 1284
_refine_ls_number_restraints 0
_refine_ls_R_factor_all 0.0422
_refine_ls_R_factor_gt 0.0293
_refine_ls_shift/su_max 0.0
_refine_ls_structure_factor_coef F
_refine_ls_weighting_details
;
     calc w1 = 1/[s^2^(Fo)]
;
_refine_ls_weighting_scheme calc
_refine_ls_wR_factor_ref 0.0379
_reflns_number_gt 1284
_reflns_number_total 1507
_reflns_threshold_expression >3sigma(F)
_cod_data_source_file ol900694m_si_002.cif
_cod_data_source_block penta
_cod_original_cell_volume 1065.5(4)
_cod_database_code 1503928

loop_
_symmetry_equiv_pos_as_xyz
+X,+Y,+Z
-X,-Y,1/2+Z
-X,+Y,1/2-Z
+X,-Y,-Z
1/2+X,1/2+Y,+Z
1/2-X,1/2-Y,1/2+Z
1/2-X,1/2+Y,1/2-Z
1/2+X,1/2-Y,-Z

loop_
_atom_site_aniso_label
_atom_site_aniso_U_11
_atom_site_aniso_U_22
_atom_site_aniso_U_33
_atom_site_aniso_U_23
_atom_site_aniso_U_13
_atom_site_aniso_U_12
O(1) 0.0101(6) 0.0175(8) 0.0239(8) -0.0014(7) 0.0000 0.0000
O(2) 0.0243(6) 0.0207(6) 0.0237(6) -0.0024(5) -0.0015(5) -0.0004(5)
O(3) 0.0155(5) 0.0149(5) 0.0300(6) -0.0015(5) -0.0015(5) 0.0009(4)
C(1) 0.0117(6) 0.0181(7) 0.0200(8) -0.0009(7) -0.0002(6) 0.0011(6)
C(2) 0.0110(6) 0.0123(7) 0.0200(8) 0.0015(6) 0.0019(6) 0.0008(5)
C(3) 0.0118(6) 0.0262(8) 0.0213(8) -0.0035(7) 0.0006(6) -0.0018(6)
C(4) 0.0192(7) 0.0181(8) 0.0200(8) 0.0007(6) -0.0001(7) -0.0041(7)
C(5) 0.0189(7) 0.0366(10) 0.0194(9) -0.0066(8) -0.0038(6) 0.0074(7)
C(6) 0.0205(7) 0.0310(9) 0.0207(9) -0.0052(8) -0.0020(7) 0.0043(8)

loop_
_atom_site_label
_atom_site_fract_x
_atom_site_fract_y
_atom_site_fract_z
_atom_site_U_iso_or_equiv
_atom_site_occupancy
_atom_site_symmetry_multiplicity
O(1) 0.2316(2) 1 1 0.017 1 2
O(2) -0.1305(2) 0.72840(10) 0.83290(10) 0.023 1 1
O(3) 0.1010(2) 0.82960(10) 0.92200(10) 0.02 1 1
C(1) -0.1372(2) 1.0061(2) 0.95590(10) 0.017 1 1
C(2) 0.0980(2) 0.97050(10) 0.93530(10) 0.014 1 1
C(3) -0.2717(2) 0.8989(2) 0.91570(10) 0.02 1 1
C(4) -0.1129(3) 0.7795(2) 0.90990(10) 0.019 1 1
C(5) -0.3198(2) 0.9238(2) 0.83230(10) 0.025 1 1
C(6) -0.2374(3) 0.8250(2) 0.79070(10) 0.024 1 1
H(1) -0.178 1.107 0.9350 0.0199 1 1
H(2) 0.170 1.024 0.8860 0.0173 1 1
H(3) -0.416 0.868 0.9490 0.0237 1 1
H(4) -0.135 0.693 0.9480 0.0229 1 1
H(5) -0.410 1.010 0.8110 0.0300 1 1
H(6) -0.242 0.814 0.7290 0.0289 1 1

loop_
_atom_type_symbol
_atom_type_description
_atom_type_scat_dispersion_real
_atom_type_scat_dispersion_imag
_atom_type_scat_source
C C 0.0033 0.0016 'Invariom modelling (Acta Cryst. A61, 314--320)'
H H 0.0000 0.0000 'Invariom modelling (Acta Cryst. A61, 314--320)'
O O 0.0106 0.0060 'Invariom modelling (Acta Cryst. A61, 314--320)'

loop_
_geom_angle_atom_site_label_1
_geom_angle_atom_site_label_2
_geom_angle_atom_site_label_3
_geom_angle
_geom_angle_site_symmetry_1
_geom_angle_site_symmetry_2
_geom_angle_site_symmetry_3
_geom_angle_publ_flag
C(2) O(1) C(2) 109.94(14) 1_555 1_555 4_577 yes
C(2) O(3) C(4) 111.14(11) 1_555 1_555 1_555 yes
C(2) C(1) C(3) 103.79(12) 1_555 1_555 1_555 yes
O(1) C(2) O(3) 108.99(10) 1_555 1_555 1_555 yes
O(1) C(2) C(1) 107.86(12) 1_555 1_555 1_555 yes
O(1) C(2) O(3) 108.99(10) 4_577 1_555 1_555 yes
O(1) C(2) C(1) 107.86(12) 4_577 1_555 1_555 yes
O(3) C(2) C(1) 106.26(12) 1_555 1_555 1_555 yes
C(1) C(3) C(5) 115.79(14) 1_555 1_555 1_555 yes
C(3) C(5) C(6) 109.33(15) 1_555 1_555 1_555 yes
O(2) C(6) C(5) 114.22(15) 1_555 1_555 1_555 yes

loop_
_geom_bond_atom_site_label_1
_geom_bond_atom_site_label_2
_geom_bond_distance
_geom_bond_site_symmetry_1
_geom_bond_site_symmetry_2
_geom_bond_publ_flag
O(1) C(2) 1.4248(16) 1_555 1_555 yes
O(1) C(2) 1.4249(16) 1_555 4_577 yes
O(2) C(6) 1.3783(19) 1_555 1_555 yes
O(3) C(2) 1.4259(17) 1_555 1_555 yes
O(3) C(4) 1.4173(18) 1_555 1_555 yes
C(1) C(2) 1.5255(18) 1_555 1_555 yes
C(1) C(3) 1.521(2) 1_555 1_555 yes
C(1) H(1) 1.096 1_555 1_555 yes
C(2) H(2) 1.100 1_555 1_555 yes
C(3) C(5) 1.503(2) 1_555 1_555 yes
C(3) H(3) 1.096 1_555 1_555 yes
C(4) H(4) 1.100 1_555 1_555 yes
C(5) C(6) 1.325(2) 1_555 1_555 yes
C(5) H(5) 1.086 1_555 1_555 yes
C(6) H(6) 1.085 1_555 1_555 yes
